data_7710407
loop_
_publ_author_name
'M\;aczka, Miros\/law'
'G\;agor, Anna'
'Stefa\'nska, Dagmara'
'Zar\;eba, Jan K.'
'Pikul, Adam'

_publ_section_title
;
 Structural, magnetic and photoluminescence properties of new hybrid
 hypophosphites: discovery of the first noncentrosymmetric and two
 cobalt-based members
;
_journal_name_full 'Dalton Transactions'
_journal_paper_doi 10.1039/D2DT01212J
_journal_year 2022
_chemical_formula_moiety 'Co H6 O6 P3, C3 H5 N2'
_chemical_formula_sum 'C3 H11 Co N2 O6 P3'
_chemical_formula_weight 322.98
_space_group_crystal_system orthorhombic
_space_group_IT_number 61
_space_group_name_Hall '-P 2ac 2ab'
_space_group_name_H-M_alt 'P b c a'
_atom_sites_solution_hydrogens mixed
_audit_creation_date 2022-02-17
_audit_creation_method
;
Olex2 1.5
(compiled 2021.10.07 svn.r9718050b for OlexSys, GUI svn.r6410)
;
_audit_update_record
;
2022-02-21 deposited with the CCDC.	2022-05-23 downloaded from the CCDC.
;
_cell_angle_alpha 90
_cell_angle_beta 90
_cell_angle_gamma 90
_cell_formula_units_Z 8
_cell_length_a 13.2731(3)
_cell_length_b 12.4955(3)
_cell_length_c 13.2763(3)
_cell_measurement_reflns_used 9024
_cell_measurement_temperature 295
_cell_measurement_theta_max 28.9320
_cell_measurement_theta_min 2.6910
_cell_volume 2201.93(9)
_computing_cell_refinement 'CrysAlisPro 1.171.39.46 (Rigaku OD, 2018)'
_computing_data_collection 'CrysAlisPro 1.171.39.46 (Rigaku OD, 2018)'
_computing_data_reduction 'CrysAlisPro 1.171.39.46 (Rigaku OD, 2018)'
_computing_molecular_graphics 'Olex2 1.5 (Dolomanov et al., 2009)'
_computing_publication_material 'Olex2 1.5 (Dolomanov et al., 2009)'
_computing_structure_refinement 'SHELXL 2018/3 (Sheldrick, 2015)'
_computing_structure_solution 'SHELXT 2018/2 (Sheldrick, 2018)'
_diffrn_ambient_temperature 293(2)
_diffrn_detector 'CCD plate'
_diffrn_detector_area_resol_mean 10.6249
_diffrn_detector_type Atlas
_diffrn_measured_fraction_theta_full 1.000
_diffrn_measured_fraction_theta_max 1.000
_diffrn_measurement_details
;
List of Runs (angles in degrees, time in seconds):

  # Type    Start    End  Width  t~exp~   \w     \q     \k     \f   Frames
#--------------------------------------------------------------------------
  1  \w    -19.00  91.00   1.00   40.00    --   13.31  57.00-120.00  110
  2  \w    -78.00 -32.00   1.00   40.00    --   13.31 178.00 -60.00   46
  3  \w    -92.00  18.00   1.00   40.00    --  -14.40 -57.00 -60.00  110
  4  \w    -47.00  64.00   1.00   40.00    --  -14.40  57.00  90.00  111
  5  \w     35.00 106.00   1.00   40.00    --   13.31 178.00  90.00   71
  6  \w   -107.00 -35.00   1.00   40.00    --  -14.40-178.00  60.00   72
  7  \w    -92.00 -33.00   1.00   40.00    --  -14.40 -57.00  60.00   59
  8  \w    -47.00  64.00   1.00   40.00    --  -14.40  57.00 -90.00  111
;
_diffrn_measurement_device 'four-circle diffractometer'
_diffrn_measurement_device_type 'Xcalibur, Atlas'
_diffrn_measurement_method '\w scans'
_diffrn_orient_matrix_type 'CrysAlisPro convention (1999,Acta A55,543-557)'
_diffrn_orient_matrix_UB_11 0.0017418000
_diffrn_orient_matrix_UB_12 -0.0030675000
_diffrn_orient_matrix_UB_13 -0.0533256000
_diffrn_orient_matrix_UB_21 0.0117175000
_diffrn_orient_matrix_UB_22 -0.0552868000
_diffrn_orient_matrix_UB_23 0.0032038000
_diffrn_orient_matrix_UB_31 -0.0521183000
_diffrn_orient_matrix_UB_32 -0.0125385000
_diffrn_orient_matrix_UB_33 -0.0010517000
_diffrn_radiation_monochromator graphite
_diffrn_radiation_probe x-ray
_diffrn_radiation_type 'Mo K\a'
_diffrn_radiation_wavelength 0.71073
_diffrn_reflns_av_R_equivalents 0.0447
_diffrn_reflns_av_unetI/netI 0.0174
_diffrn_reflns_Laue_measured_fraction_full 1.000
_diffrn_reflns_Laue_measured_fraction_max 1.000
_diffrn_reflns_limit_h_max 16
_diffrn_reflns_limit_h_min -16
_diffrn_reflns_limit_k_max 15
_diffrn_reflns_limit_k_min -15
_diffrn_reflns_limit_l_max 16
_diffrn_reflns_limit_l_min -16
_diffrn_reflns_number 33671
_diffrn_reflns_point_group_measured_fraction_full 1.000
_diffrn_reflns_point_group_measured_fraction_max 1.000
_diffrn_reflns_theta_full 25.242
_diffrn_reflns_theta_max 26.366
_diffrn_reflns_theta_min 2.714
_diffrn_source 'fine-focus sealed X-ray tube'
_diffrn_source_type 'Enhance (Mo) X-ray Source'
_exptl_absorpt_coefficient_mu 2.004
_exptl_absorpt_correction_T_max 1.00000
_exptl_absorpt_correction_T_min 0.92034
_exptl_absorpt_correction_type multi-scan
_exptl_absorpt_process_details
;
CrysAlisPro 1.171.39.46 (Rigaku Oxford Diffraction, 2018)
Empirical absorption correction using spherical harmonics,
 implemented in SCALE3 ABSPACK scaling algorithm.
;
_exptl_crystal_density_diffrn 1.949
_exptl_crystal_description block
_exptl_crystal_F_000 1304
_exptl_crystal_size_max 0.11
_exptl_crystal_size_mid 0.07
_exptl_crystal_size_min 0.05
_refine_diff_density_max 0.296
_refine_diff_density_min -0.355
_refine_diff_density_rms 0.065
_refine_ls_extinction_method none
_refine_ls_goodness_of_fit_ref 1.072
_refine_ls_hydrogen_treatment mixed
_refine_ls_matrix_type full
_refine_ls_number_parameters 168
_refine_ls_number_reflns 2259
_refine_ls_number_restraints 0
_refine_ls_restrained_S_all 1.072
_refine_ls_R_factor_all 0.0356
_refine_ls_R_factor_gt 0.0255
_refine_ls_shift/su_max 0.001
_refine_ls_shift/su_mean 0.000
_refine_ls_structure_factor_coef Fsqd
_refine_ls_weighting_details 'w=1/[\s^2^(Fo^2^)+(0.0240P)^2^+1.2094P] where P=(Fo^2^+2Fc^2^)/3'
_refine_ls_weighting_scheme calc
_refine_ls_wR_factor_gt 0.0546
_refine_ls_wR_factor_ref 0.0578
_reflns_Friedel_coverage 0.000
_reflns_number_gt 1900
_reflns_number_total 2259
_reflns_threshold_expression 'I > 2\s(I)'
_cod_data_source_file d2dt01212j2.cif
_cod_data_source_block imicopo2_rt
_cod_database_code 7710407
_shelx_shelxl_version_number 2018/3
_shelx_space_group_comment
;
The symmetry employed for this shelxl refinement is uniquely defined
by the following loop, which should always be used as a source of
symmetry information in preference to the above space-group names.
They are only intended as comments.
;
_olex2_refinement_description
;
1. Fixed Uiso
 At 1.2 times of:
  All C(H) groups
2.a Aromatic/amide H refined with riding coordinates:
 C1(H1C), C2(H2C), C3(H3)
;
_olex2_date_sample_data_collection 2020-10-20
_olex2_submission_special_instructions 'No special instructions were received'
_oxdiff_exptl_absorpt_empirical_details
;
Empirical correction (ABSPACK) includes:
- Absorption correction using spherical harmonics
- Frame scaling
;
_oxdiff_exptl_absorpt_empirical_full_max 1.074
_oxdiff_exptl_absorpt_empirical_full_min 0.950

loop_
_space_group_symop_operation_xyz
'x, y, z'
'-x+1/2, -y, z+1/2'
'-x, y+1/2, -z+1/2'
'x+1/2, -y+1/2, -z'
'-x, -y, -z'
'x-1/2, y, -z-1/2'
'x, -y-1/2, z-1/2'
'-x-1/2, y-1/2, z'

loop_
_atom_site_label
_atom_site_type_symbol
_atom_site_fract_x
_atom_site_fract_y
_atom_site_fract_z
_atom_site_U_iso_or_equiv
_atom_site_adp_type
_atom_site_occupancy
_atom_site_site_symmetry_order
_atom_site_calc_flag
_atom_site_refinement_flags_posn
_atom_site_refinement_flags_adp
_atom_site_refinement_flags_occupancy
_atom_site_disorder_assembly
_atom_site_disorder_group
Co1 Co 0.69836(2) 0.73570(2) 0.49745(2) 0.01584(9) Uani 1 1 d . . . . .
P1 P 0.45324(4) 0.77919(5) 0.52314(5) 0.02451(14) Uani 1 1 d . . . . .
P2 P 0.75138(4) 0.76410(5) 0.73719(4) 0.02576(14) Uani 1 1 d . . . . .
P3 P 0.74143(5) 0.98571(5) 0.44747(5) 0.02932(15) Uani 1 1 d . . . . .
O2 O 0.54143(11) 0.72043(13) 0.48022(13) 0.0313(4) Uani 1 1 d . . . . .
O4 O 0.67975(12) 0.73361(13) 0.65550(11) 0.0327(4) Uani 1 1 d . . . . .
O3 O 0.70432(13) 0.77892(14) 0.83795(11) 0.0354(4) Uani 1 1 d . . . . .
O6 O 0.68096(12) 0.90153(13) 0.49990(13) 0.0358(4) Uani 1 1 d . . . . .
O5 O 0.79325(13) 1.06846(13) 0.50894(12) 0.0367(4) Uani 1 1 d . . . . .
O1 O 0.35302(13) 0.74217(17) 0.48754(15) 0.0479(5) Uani 1 1 d . . . . .
N1 N 0.46180(16) 0.42449(17) 0.69620(17) 0.0328(5) Uani 1 1 d . . . . .
N2 N 0.56145(16) 0.55733(17) 0.68880(16) 0.0345(5) Uani 1 1 d . . . . .
C1 C 0.44957(18) 0.4806(2) 0.78348(19) 0.0360(6) Uani 1 1 d . . . . .
H1C H 0.405927 0.464126 0.836047 0.043 Uiso 1 1 calc R U . . .
C2 C 0.52937(18) 0.4723(2) 0.64013(19) 0.0343(6) Uani 1 1 d . . . . .
H2C H 0.550902 0.450035 0.576865 0.041 Uiso 1 1 calc R U . . .
C3 C 0.51244(19) 0.5637(2) 0.77868(19) 0.0367(6) Uani 1 1 d . . . . .
H3 H 0.521165 0.616210 0.827578 0.044 Uiso 1 1 calc R U . . .
H1 H 0.430(2) 0.375(2) 0.681(2) 0.051(9) Uiso 1 1 d . . . . .
H2 H 0.609(2) 0.598(2) 0.669(2) 0.059(9) Uiso 1 1 d . . . . .
H1A H 0.4677(17) 0.881(2) 0.5091(16) 0.032(7) Uiso 1 1 d . . . . .
H1B H 0.4579(19) 0.777(2) 0.616(2) 0.057(9) Uiso 1 1 d . . . . .
H2A H 0.7972(18) 0.855(2) 0.708(2) 0.047(7) Uiso 1 1 d . . . . .
H2B H 0.825(2) 0.697(2) 0.742(2) 0.060(9) Uiso 1 1 d . . . . .
H3A H 0.8074(19) 0.941(2) 0.388(2) 0.050(8) Uiso 1 1 d . . . . .
H3B H 0.6816(19) 1.035(2) 0.383(2) 0.047(8) Uiso 1 1 d . . . . .

loop_
_atom_site_aniso_label
_atom_site_aniso_U_11
_atom_site_aniso_U_22
_atom_site_aniso_U_33
_atom_site_aniso_U_23
_atom_site_aniso_U_13
_atom_site_aniso_U_12
Co1 0.01293(14) 0.01886(15) 0.01574(15) -0.00071(11) 0.00039(11) -0.00081(10)
P1 0.0166(3) 0.0310(3) 0.0259(3) -0.0043(2) 0.0017(2) 0.0013(2)
P2 0.0198(3) 0.0393(3) 0.0182(3) -0.0052(2) 0.0008(2) 0.0007(3)
P3 0.0364(3) 0.0217(3) 0.0298(3) -0.0005(2) 0.0024(3) -0.0092(3)
O2 0.0147(7) 0.0376(9) 0.0416(10) -0.0136(8) 0.0006(7) -0.0015(7)
O4 0.0353(9) 0.0447(10) 0.0182(8) -0.0034(7) -0.0002(7) -0.0138(8)
O3 0.0406(9) 0.0493(11) 0.0164(8) -0.0032(7) 0.0025(7) 0.0043(8)
O6 0.0319(9) 0.0216(8) 0.0539(11) -0.0005(8) 0.0138(8) -0.0048(7)
O5 0.0473(10) 0.0224(8) 0.0403(10) 0.0061(7) -0.0153(8) -0.0107(7)
O1 0.0135(8) 0.0701(13) 0.0599(13) -0.0196(10) -0.0008(8) 0.0021(8)
N1 0.0314(11) 0.0295(12) 0.0374(13) 0.0018(9) -0.0094(10) -0.0085(9)
N2 0.0305(11) 0.0341(12) 0.0389(13) 0.0088(10) -0.0014(10) -0.0107(9)
C1 0.0311(13) 0.0472(15) 0.0296(13) 0.0055(12) 0.0026(11) -0.0028(11)
C2 0.0359(13) 0.0408(15) 0.0262(13) -0.0010(11) -0.0004(11) -0.0010(11)
C3 0.0424(15) 0.0342(14) 0.0335(14) -0.0074(11) -0.0059(12) 0.0003(12)

loop_
_atom_type_symbol
_atom_type_description
_atom_type_scat_dispersion_real
_atom_type_scat_dispersion_imag
_atom_type_scat_source
C C 0.0033 0.0016 'International Tables Vol C Tables 4.2.6.8 and 6.1.1.4'
H H 0.0000 0.0000 'International Tables Vol C Tables 4.2.6.8 and 6.1.1.4'
Co Co 0.3494 0.9721 'International Tables Vol C Tables 4.2.6.8 and 6.1.1.4'
N N 0.0061 0.0033 'International Tables Vol C Tables 4.2.6.8 and 6.1.1.4'
O O 0.0106 0.0060 'International Tables Vol C Tables 4.2.6.8 and 6.1.1.4'
P P 0.1023 0.0942 'International Tables Vol C Tables 4.2.6.8 and 6.1.1.4'

loop_
_geom_angle_atom_site_label_1
_geom_angle_atom_site_label_2
_geom_angle_atom_site_label_3
_geom_angle
_geom_angle_site_symmetry_1
_geom_angle_site_symmetry_3
_geom_angle_publ_flag
O2 Co1 O4 89.49(6) . . ?
O2 Co1 O3 85.45(6) . 7_575 ?
O4 Co1 O3 172.74(6) . 7_575 ?
O6 Co1 O2 88.98(6) . . ?
O6 Co1 O4 89.07(7) . . ?
O6 Co1 O3 96.03(7) . 7_575 ?
O6 Co1 O5 173.95(6) . 8_755 ?
O5 Co1 O2 88.29(7) 8_755 . ?
O5 Co1 O4 85.51(6) 8_755 . ?
O5 Co1 O3 89.13(7) 8_755 7_575 ?
O1 Co1 O2 177.46(8) 4_566 . ?
O1 Co1 O4 91.25(7) 4_566 . ?
O1 Co1 O3 94.02(7) 4_566 7_575 ?
O1 Co1 O6 88.61(7) 4_566 . ?
O1 Co1 O5 94.19(8) 4_566 8_755 ?
O2 P1 H1A 108.1(10) . . ?
O2 P1 H1B 109.3(12) . . ?
O1 P1 O2 115.28(10) . . ?
O1 P1 H1A 113.0(10) . . ?
O1 P1 H1B 110.8(12) . . ?
H1A P1 H1B 99.1(16) . . ?
O4 P2 H2A 107.2(11) . . ?
O4 P2 H2B 110.4(12) . . ?
O3 P2 O4 114.70(10) . . ?
O3 P2 H2A 110.1(11) . . ?
O3 P2 H2B 111.0(12) . . ?
H2A P2 H2B 102.8(17) . . ?
O6 P3 H3A 109.9(12) . . ?
O6 P3 H3B 108.0(11) . . ?
O5 P3 O6 118.84(10) . . ?
O5 P3 H3A 108.5(12) . . ?
O5 P3 H3B 108.0(11) . . ?
H3A P3 H3B 102.2(17) . . ?
P1 O2 Co1 133.57(10) . . ?
P2 O4 Co1 130.12(9) . . ?
P2 O3 Co1 154.16(11) . 7_576 ?
P3 O6 Co1 129.23(10) . . ?
P3 O5 Co1 132.66(10) . 8_765 ?
P1 O1 Co1 144.24(12) . 4_466 ?
C1 N1 H1 125(2) . . ?
C2 N1 C1 109.2(2) . . ?
C2 N1 H1 126(2) . . ?
C2 N2 C3 108.9(2) . . ?
C2 N2 H2 124(2) . . ?
C3 N2 H2 126(2) . . ?
N1 C1 H1C 126.7 . . ?
C3 C1 N1 106.6(2) . . ?
C3 C1 H1C 126.7 . . ?
N1 C2 N2 108.1(2) . . ?
N1 C2 H2C 125.9 . . ?
N2 C2 H2C 125.9 . . ?
N2 C3 H3 126.4 . . ?
C1 C3 N2 107.2(2) . . ?
C1 C3 H3 126.4 . . ?

loop_
_geom_bond_atom_site_label_1
_geom_bond_atom_site_label_2
_geom_bond_distance
_geom_bond_site_symmetry_2
_geom_bond_publ_flag
Co1 O2 2.1041(15) . ?
Co1 O4 2.1129(15) . ?
Co1 O3 2.1270(15) 7_575 ?
Co1 O6 2.0852(16) . ?
Co1 O5 2.0983(16) 8_755 ?
Co1 O1 2.0809(17) 4_566 ?
P1 O2 1.4947(16) . ?
P1 O1 1.4856(18) . ?
P1 H1A 1.30(2) . ?
P1 H1B 1.24(3) . ?
P2 O4 1.4918(16) . ?
P2 O3 1.4880(16) . ?
P2 H2A 1.34(3) . ?
P2 H2B 1.29(3) . ?
P3 O6 1.4950(17) . ?
P3 O5 1.4860(17) . ?
P3 H3A 1.30(3) . ?
P3 H3B 1.32(3) . ?
N1 C1 1.364(3) . ?
N1 C2 1.310(3) . ?
N1 H1 0.77(3) . ?
N2 C2 1.314(3) . ?
N2 C3 1.361(3) . ?
N2 H2 0.85(3) . ?
C1 H1C 0.9300 . ?
C1 C3 1.334(4) . ?
C2 H2C 0.9300 . ?
C3 H3 0.9300 . ?

loop_
_geom_hbond_atom_site_label_D
_geom_hbond_atom_site_label_H
_geom_hbond_atom_site_label_A
_geom_hbond_distance_DH
_geom_hbond_distance_HA
_geom_hbond_distance_DA
_geom_hbond_angle_DHA
_geom_hbond_site_symmetry_A
_geom_hbond_publ_flag
C1 H1C O6 0.93 2.59 3.500(3) 167.6 3_646 yes
C2 H2C O2 0.93 2.57 3.039(3) 111.6 5_666 yes
N1 H1 O2 0.77(3) 2.48(3) 2.961(3) 122(3) 5_666 yes
N1 H1 O3 0.77(3) 2.17(3) 2.894(3) 157(3) 3_646 yes
N2 H2 O4 0.85(3) 1.95(3) 2.741(3) 154(3) . yes
N2 H2 O5 0.85(3) 2.51(3) 3.073(3) 124(3) 8_755 yes

loop_
_geom_torsion_atom_site_label_1
_geom_torsion_atom_site_label_2
_geom_torsion_atom_site_label_3
_geom_torsion_atom_site_label_4
_geom_torsion
_geom_torsion_site_symmetry_1
_geom_torsion_site_symmetry_2
_geom_torsion_site_symmetry_3
_geom_torsion_site_symmetry_4
_geom_torsion_publ_flag
O2 P1 O1 Co1 177.39(19) . . . 4_466 ?
O4 P2 O3 Co1 139.7(2) . . . 7_576 ?
O3 P2 O4 Co1 165.00(12) . . . . ?
O6 P3 O5 Co1 -132.62(13) . . . 8_765 ?
O5 P3 O6 Co1 -120.44(14) . . . . ?
O1 P1 O2 Co1 178.56(13) . . . . ?
N1 C1 C3 N2 0.3(3) . . . . ?
C1 N1 C2 N2 0.3(3) . . . . ?
C2 N1 C1 C3 -0.4(3) . . . . ?
C2 N2 C3 C1 -0.1(3) . . . . ?
C3 N2 C2 N1 -0.1(3) . . . . ?
